data_7017023
loop_
_publ_author_name
'Vergara, Elena'
'Cerrada, Elena'
'Clavel, Catherine'
'Casini, Angela'
'Laguna, Mariano'

_publ_section_title
;
 Thiolato gold(i) complexes containing water-soluble phosphane ligands: a
 characterization of their chemical and biological properties.
;
_journal_issue 41
_journal_name_full 'Dalton transactions (Cambridge, England : 2003)'
_journal_page_first 10927
_journal_page_last 10935
_journal_paper_doi 10.1039/c1dt10892a
_journal_volume 40
_journal_year 2011
_chemical_formula_sum 'C12 H19 Au N5 P S'
_chemical_formula_weight 493.32
_chemical_name_systematic
;
?
;
_space_group_IT_number 11
_symmetry_cell_setting monoclinic
_symmetry_space_group_name_Hall '-P 2yb'
_symmetry_space_group_name_H-M 'P 1 21/m 1'
_atom_sites_solution_hydrogens geom
_atom_sites_solution_primary direct
_atom_sites_solution_secondary difmap
_audit_creation_method SHELXL-97
_cell_angle_alpha 90.000(5)
_cell_angle_beta 109.139(5)
_cell_angle_gamma 90.000(5)
_cell_formula_units_Z 2
_cell_length_a 10.735(5)
_cell_length_b 7.029(5)
_cell_length_c 13.608(5)
_cell_measurement_reflns_used 5404
_cell_measurement_temperature 150(2)
_cell_measurement_theta_max 26.7755
_cell_measurement_theta_min 3.1291
_cell_volume 970.1(9)
_computing_cell_refinement 'CrysAlis RED'
_computing_data_collection 'CrysAlis CCD'
_computing_data_reduction 'CrysAlis RED'
_computing_molecular_graphics 'BRUKER SHELXTL'
_computing_publication_material 'WinGX v1.10.01'
_computing_structure_refinement 'SHELXL-97 (Sheldrick, 1997)'
_computing_structure_solution 'SHELXS-97 (Sheldrick, 1990)'
_diffrn_ambient_temperature 150(2)
_diffrn_measured_fraction_theta_full 0.996
_diffrn_measured_fraction_theta_max 0.996
_diffrn_measurement_device_type 'CCD area detector'
_diffrn_measurement_method 'phi and omega scans'
_diffrn_radiation_monochromator graphite
_diffrn_radiation_source 'Enhance (Mo) X-ray Source'
_diffrn_radiation_type MoK\a
_diffrn_radiation_wavelength 0.71069
_diffrn_reflns_av_R_equivalents 0.0876
_diffrn_reflns_av_sigmaI/netI 0.0674
_diffrn_reflns_limit_h_max 12
_diffrn_reflns_limit_h_min -12
_diffrn_reflns_limit_k_max 8
_diffrn_reflns_limit_k_min -8
_diffrn_reflns_limit_l_max 16
_diffrn_reflns_limit_l_min -16
_diffrn_reflns_number 15722
_diffrn_reflns_theta_full 25.00
_diffrn_reflns_theta_max 25.00
_diffrn_reflns_theta_min 3.15
_exptl_absorpt_coefficient_mu 7.771
_exptl_absorpt_correction_T_max 1.1076
_exptl_absorpt_correction_T_min 0.8237
_exptl_absorpt_correction_type multi-scan
_exptl_crystal_colour colourless
_exptl_crystal_density_diffrn 1.689
_exptl_crystal_density_method 'not measured'
_exptl_crystal_description needle
_exptl_crystal_F_000 472
_exptl_crystal_size_max 0.27
_exptl_crystal_size_mid 0.03
_exptl_crystal_size_min 0.02
_refine_diff_density_max 2.520
_refine_diff_density_min -1.766
_refine_diff_density_rms 0.198
_refine_ls_extinction_method none
_refine_ls_goodness_of_fit_ref 0.970
_refine_ls_hydrogen_treatment constr
_refine_ls_matrix_type full
_refine_ls_number_parameters 114
_refine_ls_number_reflns 1846
_refine_ls_number_restraints 0
_refine_ls_restrained_S_all 0.970
_refine_ls_R_factor_all 0.0515
_refine_ls_R_factor_gt 0.0369
_refine_ls_shift/su_max 0.000
_refine_ls_shift/su_mean 0.000
_refine_ls_structure_factor_coef Fsqd
_refine_ls_weighting_details 'calc w=1/[\s^2^(Fo^2^)+(0.0481P)^2^+0.0000P] where P=(Fo^2^+2Fc^2^)/3'
_refine_ls_weighting_scheme calc
_refine_ls_wR_factor_gt 0.0811
_refine_ls_wR_factor_ref 0.0832
_reflns_number_gt 1491
_reflns_number_total 1846
_reflns_threshold_expression >2sigma(I)
_cod_data_source_file c1dt10892a.txt
_cod_data_source_block compound3c
_cod_depositor_comments
;
The following automatic conversions were performed:

'_symmetry_cell_setting' value 'Monoclinic' changed to 'monoclinic'
according to /home/saulius/struct/CIF-dictionaries/cif_core.dic
dictionary named 'cif_core.dic' version 2.4.1 from 2010-06-29.

Automatic conversion script
Id: cif_fix_values 1715 2011-07-08 13:25:40Z adriana 
;
_cod_original_sg_symbol_H-M P2(1)/m
_cod_database_code 7017023

loop_
_symmetry_equiv_pos_as_xyz
'x, y, z'
'-x, y+1/2, -z'
'-x, -y, -z'
'x, -y-1/2, z'

loop_
_atom_site_label
_atom_site_type_symbol
_atom_site_fract_x
_atom_site_fract_y
_atom_site_fract_z
_atom_site_U_iso_or_equiv
_atom_site_adp_type
_atom_site_occupancy
_atom_site_symmetry_multiplicity
_atom_site_calc_flag
_atom_site_refinement_flags
Au1 Au 0.39138(4) 0.2500 -0.02012(3) 0.02246(16) Uani 1 2 d S
S1 S 0.5420(3) 0.2500 0.1432(2) 0.0703(14) Uani 1 2 d S
P1 P 0.2663(3) 0.2500 -0.1877(2) 0.0341(8) Uani 1 2 d S
N1 N 0.5463(9) 0.2500 0.3351(7) 0.031(2) Uani 1 2 d S
N4 N 0.2632(10) 0.2500 -0.3902(7) 0.053(3) Uani 1 2 d S
N3 N 0.0830(7) 0.0741(14) -0.3532(5) 0.056(2) Uani 1 1 d .
C1 C 0.4922(11) 0.2500 0.4106(8) 0.024(2) Uani 1 2 d S
C2 C 0.3565(12) 0.2500 0.3855(9) 0.040(3) Uani 1 2 d S
H2 H 0.3179 0.2500 0.4374 0.048 Uiso 1 2 calc SR
C3 C 0.2793(12) 0.2500 0.2818(9) 0.039(3) Uani 1 2 d S
N2 N 0.3307(8) 0.2500 0.2062(6) 0.0211(19) Uani 1 2 d S
C5 C 0.4636(10) 0.2500 0.2377(8) 0.024(2) Uani 1 2 d S
C6 C 0.5844(11) 0.2500 0.5198(8) 0.034(3) Uani 1 2 d S
H6A H 0.6178 0.1237 0.5386 0.052 Uiso 0.50 1 calc PR
H6B H 0.5382 0.2912 0.5657 0.052 Uiso 0.50 1 calc PR
H6C H 0.6564 0.3350 0.5255 0.052 Uiso 0.50 1 calc PR
C7 C 0.1307(13) 0.2500 0.2488(13) 0.114(9) Uani 1 2 d S
H7A H 0.0949 0.2286 0.1752 0.171 Uiso 0.50 1 calc PR
H7B H 0.1007 0.3707 0.2654 0.171 Uiso 0.50 1 calc PR
H7C H 0.1020 0.1507 0.2848 0.171 Uiso 0.50 1 calc PR
C8 C 0.3566(10) 0.2500 -0.2824(8) 0.042(3) Uani 1 2 d S
H8A H 0.4125 0.3617 -0.2716 0.050 Uiso 0.50 1 calc PR
H8B H 0.4125 0.1383 -0.2716 0.050 Uiso 0.50 1 calc PR
C9 C 0.1514(7) 0.0485(15) -0.2413(6) 0.047(3) Uani 1 1 d .
H9A H 0.2006 -0.0698 -0.2297 0.056 Uiso 1 1 calc R
H9B H 0.0871 0.0409 -0.2053 0.056 Uiso 1 1 calc R
C10 C 0.0053(13) 0.2500 -0.3759(10) 0.069(5) Uani 1 2 d S
H10A H -0.0478 0.2500 -0.4489 0.083 Uiso 1 2 calc SR
H10B H -0.0545 0.2500 -0.3357 0.083 Uiso 1 2 calc SR
C11 C 0.1790(8) 0.0784(18) -0.4101(6) 0.059(3) Uani 1 1 d .
H11A H 0.1313 0.0704 -0.4840 0.071 Uiso 1 1 calc R
H11B H 0.2351 -0.0330 -0.3909 0.071 Uiso 1 1 calc R

loop_
_atom_site_aniso_label
_atom_site_aniso_U_11
_atom_site_aniso_U_22
_atom_site_aniso_U_33
_atom_site_aniso_U_23
_atom_site_aniso_U_13
_atom_site_aniso_U_12
Au1 0.0222(2) 0.0317(3) 0.0147(2) 0.000 0.00783(16) 0.000
S1 0.0179(16) 0.179(5) 0.0149(15) 0.000 0.0071(13) 0.000
P1 0.0156(14) 0.074(2) 0.0139(14) 0.000 0.0062(12) 0.000
N1 0.024(5) 0.050(7) 0.015(5) 0.000 0.002(4) 0.000
N4 0.027(6) 0.119(10) 0.013(5) 0.000 0.008(4) 0.000
N3 0.024(4) 0.115(8) 0.027(4) -0.012(4) 0.005(3) -0.012(4)
C1 0.034(6) 0.021(6) 0.020(5) 0.000 0.014(5) 0.000
C2 0.033(7) 0.062(9) 0.031(7) 0.000 0.018(6) 0.000
C3 0.033(7) 0.059(9) 0.033(7) 0.000 0.023(6) 0.000
N2 0.020(5) 0.027(5) 0.017(4) 0.000 0.006(4) 0.000
C5 0.021(6) 0.029(7) 0.026(6) 0.000 0.015(5) 0.000
C6 0.046(8) 0.039(7) 0.024(6) 0.000 0.019(6) 0.000
C7 0.021(8) 0.28(3) 0.043(9) 0.000 0.015(7) 0.000
C8 0.013(6) 0.096(11) 0.019(6) 0.000 0.010(5) 0.000
C9 0.023(4) 0.091(8) 0.030(5) -0.012(5) 0.013(4) -0.013(5)
C10 0.021(7) 0.160(17) 0.024(7) 0.000 0.003(6) 0.000
C11 0.029(5) 0.130(10) 0.020(4) -0.017(5) 0.010(4) -0.010(6)

loop_
_atom_type_symbol
_atom_type_description
_atom_type_scat_dispersion_real
_atom_type_scat_dispersion_imag
_atom_type_scat_source
C C 0.0033 0.0016 'International Tables Vol C Tables 4.2.6.8 and 6.1.1.4'
H H 0.0000 0.0000 'International Tables Vol C Tables 4.2.6.8 and 6.1.1.4'
N N 0.0061 0.0033 'International Tables Vol C Tables 4.2.6.8 and 6.1.1.4'
P P 0.1023 0.0942 'International Tables Vol C Tables 4.2.6.8 and 6.1.1.4'
S S 0.1246 0.1234 'International Tables Vol C Tables 4.2.6.8 and 6.1.1.4'
Au Au -2.0133 8.8022 'International Tables Vol C Tables 4.2.6.8 and 6.1.1.4'

loop_
_geom_angle_atom_site_label_1
_geom_angle_atom_site_label_2
_geom_angle_atom_site_label_3
_geom_angle
_geom_angle_site_symmetry_1
_geom_angle_site_symmetry_3
P1 Au1 S1 172.50(11) . .
C5 S1 Au1 110.9(4) . .
C8 P1 C9 99.1(3) . .
C8 P1 C9 99.1(3) . 4_565
C9 P1 C9 99.0(6) . 4_565
C8 P1 Au1 115.7(4) . .
C9 P1 Au1 119.9(3) . .
C9 P1 Au1 119.9(3) 4_565 .
C5 N1 C1 116.7(9) . .
C11 N4 C11 109.4(10) . 4_565
C11 N4 C8 110.9(6) . .
C11 N4 C8 110.9(6) 4_565 .
C10 N3 C9 112.2(9) . .
C10 N3 C11 108.6(9) . .
C9 N3 C11 110.4(6) . .
N1 C1 C2 119.9(10) . .
N1 C1 C6 116.9(9) . .
C2 C1 C6 123.2(10) . .
C3 C2 C1 118.9(11) . .
N2 C3 C2 122.2(11) . .
N2 C3 C7 116.1(11) . .
C2 C3 C7 121.7(11) . .
C3 N2 C5 115.0(9) . .
N1 C5 N2 127.3(9) . .
N1 C5 S1 114.0(8) . .
N2 C5 S1 118.7(8) . .
N4 C8 P1 110.5(7) . .
N3 C9 P1 110.8(7) . .
N3 C10 N3 114.9(10) 4_565 .
N3 C11 N4 114.2(8) . .

loop_
_geom_bond_atom_site_label_1
_geom_bond_atom_site_label_2
_geom_bond_distance
_geom_bond_site_symmetry_2
Au1 P1 2.235(3) .
Au1 S1 2.279(3) .
S1 C5 1.753(10) .
P1 C8 1.849(11) .
P1 C9 1.862(9) .
P1 C9 1.862(9) 4_565
N1 C5 1.333(13) .
N1 C1 1.335(13) .
N4 C11 1.478(12) .
N4 C11 1.478(12) 4_565
N4 C8 1.480(14) .
N3 C10 1.467(11) .
N3 C9 1.469(10) .
N3 C11 1.477(10) .
C1 C2 1.383(16) .
C1 C6 1.491(15) .
C2 C3 1.382(16) .
C3 N2 1.318(13) .
C3 C7 1.509(17) .
N2 C5 1.348(13) .
C10 N3 1.467(11) 4_565
